data_2023149
loop_
_publ_author_name
'Li, Yue'
'Wei, Jia'
'Han, Jie'
'Chen, Xu-Dong'

_publ_section_title
;
 Synthesis and crystal structure of the cluster
 (Et4N)[(Tp*)MoFe3S3(\m3-NSiMe3)(N3)3]
;
_journal_coeditor_code OI2008
_journal_issue 6
_journal_name_full 'Acta Crystallographica Section E Crystallographic Communications'
_journal_page_first 691
_journal_page_last 694
_journal_paper_doi 10.1107/S2056989024004833
_journal_volume 80
_journal_year 2024
_chemical_formula_iupac '(C8 H20 N) [Fe3 Mo S3 (C15 H22 B N6) (C3 H9 N Si) (N3)3]'
_chemical_formula_moiety 'C8 H20 N +, C18 H31 B Fe3 Mo N16 S3 Si -, [+ solvents]'
_chemical_formula_sum 'C26 H51 B Fe3 Mo N17 S3 Si'
_chemical_formula_weight 1000.40
_chemical_name_systematic
;Tetraethylammonium
triazidotri-\m~3~-sulfido-[\m~3~-(trimethylsilyl)azanediido][tris(3,5-dimethylpyrazol-1-yl)hydroborato]triiron(+2.33)molybdenum(VI)
;
_space_group_crystal_system triclinic
_space_group_IT_number 2
_space_group_name_Hall '-P 1'
_space_group_name_H-M_alt 'P -1'
_atom_sites_solution_hydrogens geom
_audit_creation_method
;
Olex2 1.5-alpha
(compiled 2023.01.27 svn.rdd5efbe3 for OlexSys, GUI svn.r6708)
;
_cell_angle_alpha 75.306(7)
_cell_angle_beta 84.362(7)
_cell_angle_gamma 86.829(7)
_cell_formula_units_Z 2
_cell_length_a 10.689(6)
_cell_length_b 11.321(6)
_cell_length_c 19.030(11)
_cell_measurement_reflns_used 9959
_cell_measurement_temperature 296.15
_cell_measurement_theta_max 27.529
_cell_measurement_theta_min 2.296
_cell_volume 2216(2)
_computing_cell_refinement
;
SAINT V8.40B (Bruker, 2016)
;
_computing_data_collection
;
APEX2 (Bruker, 2016)
;
_computing_data_reduction
;
SAINT V8.40B (Bruker, 2016)
;
_computing_molecular_graphics
;
Olex2 1.5-alpha (Dolomanov <i>et al.</i>,  2009)
;
_computing_publication_material
;
Olex2 1.5-alpha (Dolomanov <i>et al.</i>,  2009)
;
_computing_structure_refinement
;
<i>SHELXL2018/3</i> (Sheldrick, 2015b)
;
_computing_structure_solution
;
<i>SHELXT2018/2</i> (Sheldrick, 2015a)
;
_diffrn_ambient_temperature 296.15
_diffrn_detector_area_resol_mean 8
_diffrn_measured_fraction_theta_full 0.999
_diffrn_measured_fraction_theta_max 0.985
_diffrn_measurement_device_type 'Bruker APEXII CCD'
_diffrn_measurement_method '\f and \w scans'
_diffrn_radiation_monochromator graphite
_diffrn_radiation_type MoK\a
_diffrn_radiation_wavelength 0.71073
_diffrn_reflns_av_R_equivalents 0.0216
_diffrn_reflns_av_unetI/netI 0.0248
_diffrn_reflns_limit_h_max 13
_diffrn_reflns_limit_h_min -13
_diffrn_reflns_limit_k_max 14
_diffrn_reflns_limit_k_min -14
_diffrn_reflns_limit_l_max 24
_diffrn_reflns_limit_l_min -24
_diffrn_reflns_number 31083
_diffrn_reflns_theta_full 25.242
_diffrn_reflns_theta_max 27.680
_diffrn_reflns_theta_min 1.861
_diffrn_source 'sealed tube'
_diffrn_source_current 30.0
_diffrn_source_power 1.5
_diffrn_source_voltage 50.0
_diffrn_standards_number 0
_exptl_absorpt_coefficient_mu 1.448
_exptl_absorpt_correction_T_max 0.7456
_exptl_absorpt_correction_T_min 0.6151
_exptl_absorpt_correction_type multi-scan
_exptl_absorpt_process_details
;
(SADABS; Krause <i>et al.</i>,  2015)
;
_exptl_crystal_colour 'dark black'
_exptl_crystal_density_diffrn 1.500
_exptl_crystal_description needle
_exptl_crystal_F_000 1026
_exptl_crystal_size_max 0.02
_exptl_crystal_size_mid 0.01
_exptl_crystal_size_min 0.01
_refine_diff_density_max 0.341
_refine_diff_density_min -0.279
_refine_ls_extinction_method none
_refine_ls_goodness_of_fit_ref 1.021
_refine_ls_hydrogen_treatment constr
_refine_ls_matrix_type full
_refine_ls_number_parameters 482
_refine_ls_number_reflns 10181
_refine_ls_number_restraints 36
_refine_ls_restrained_S_all 1.028
_refine_ls_R_factor_all 0.0371
_refine_ls_R_factor_gt 0.0272
_refine_ls_shift/su_max 0.002
_refine_ls_shift/su_mean 0.000
_refine_ls_structure_factor_coef Fsqd
_refine_ls_weighting_details 'w=1/[\s^2^(Fo^2^)+(0.0361P)^2^+0.6048P] where P=(Fo^2^+2Fc^2^)/3'
_refine_ls_weighting_scheme calc
_refine_ls_wR_factor_gt 0.0659
_refine_ls_wR_factor_ref 0.0709
_reflns_number_gt 8508
_reflns_number_total 10181
_reflns_threshold_expression 'I > 2\s(I)'
_cod_data_source_file oi2008.cif
_cod_data_source_block I
_cod_database_code 2023149
_shelx_space_group_comment
;
The symmetry employed for this shelxl refinement is uniquely defined
by the following loop, which should always be used as a source of
symmetry information in preference to the above space-group names.
They are only intended as comments.
;
_shelx_estimated_absorpt_t_min 0.972
_shelx_estimated_absorpt_t_max 0.986

loop_
_space_group_symop_operation_xyz
'x, y, z'
'-x, -y, -z'

loop_
_atom_site_type_symbol
_atom_site_label
_atom_site_fract_x
_atom_site_fract_y
_atom_site_fract_z
_atom_site_U_iso_or_equiv
_atom_site_adp_type
_atom_site_calc_flag
_atom_site_occupancy
_atom_site_disorder_assembly
_atom_site_disorder_group
Mo Mo1 0.37687(2) 0.19344(2) 0.70187(2) 0.02871(5) Uani d 1 . .
Fe Fe1 0.35280(3) 0.34195(3) 0.79844(2) 0.03469(7) Uani d 1 . .
Fe Fe2 0.51034(3) 0.15159(3) 0.82587(2) 0.03669(8) Uani d 1 . .
Fe Fe3 0.56554(3) 0.34312(3) 0.71799(2) 0.03547(8) Uani d 1 . .
S S1 0.37571(5) 0.40934(5) 0.67454(3) 0.03587(11) Uani d 1 . .
S S2 0.29666(5) 0.14413(5) 0.82569(3) 0.03783(12) Uani d 1 . .
S S3 0.59472(5) 0.14523(5) 0.71135(3) 0.03843(12) Uani d 1 . .
Si Si1 0.59645(6) 0.37702(6) 0.88600(3) 0.04076(14) Uani d 1 . .
N N1 0.52635(16) 0.32102(16) 0.82195(10) 0.0364(4) Uani d 1 . .
N N2 0.2542(2) 0.4505(2) 0.84783(13) 0.0617(6) Uani d 1 . .
N N3 0.24283(19) 0.47829(19) 0.90328(12) 0.0523(5) Uani d 1 . .
N N4 0.2266(3) 0.5107(3) 0.95606(16) 0.0911(9) Uani d 1 . .
N N5 0.5950(2) 0.0405(2) 0.90254(13) 0.0628(6) Uani d 1 . .
N N6 0.65128(19) 0.0383(2) 0.95230(11) 0.0530(5) Uani d 1 . .
N N7 0.7116(3) 0.0328(3) 1.00051(14) 0.0868(9) Uani d 1 . .
N N8 0.7028(2) 0.4497(2) 0.67838(13) 0.0599(6) Uani d 1 . .
N N9 0.7403(3) 0.5394(3) 0.68504(15) 0.0784(7) Uani d 1 . .
N N10 0.7844(5) 0.6258(4) 0.6907(3) 0.164(2) Uani d 1 . .
N N11 0.17455(15) 0.21022(16) 0.67200(9) 0.0348(4) Uani d 1 . .
N N12 0.14031(15) 0.14605(16) 0.62444(9) 0.0364(4) Uani d 1 . .
N N13 0.34995(16) -0.00852(16) 0.70729(10) 0.0386(4) Uani d 1 . .
N N14 0.28322(16) -0.03796(16) 0.65579(10) 0.0376(4) Uani d 1 . .
N N15 0.41462(16) 0.20726(16) 0.58126(9) 0.0366(4) Uani d 1 . .
N N16 0.34604(16) 0.13737(17) 0.54964(9) 0.0391(4) Uani d 1 . .
C C1 0.5783(3) 0.5462(2) 0.86171(17) 0.0630(7) Uani d 1 . .
H H1A 0.611474 0.578126 0.812136 0.094 Uiso calc 1 . .
H H1B 0.623358 0.578596 0.893520 0.094 Uiso calc 1 . .
H H1C 0.490828 0.569406 0.866928 0.094 Uiso calc 1 . .
C C2 0.7669(2) 0.3327(3) 0.88212(17) 0.0609(7) Uani d 1 . .
H H2A 0.776677 0.245323 0.897247 0.091 Uiso calc 1 . .
H H2B 0.807741 0.368582 0.914024 0.091 Uiso calc 1 . .
H H2C 0.804121 0.361215 0.833093 0.091 Uiso calc 1 . .
C C3 0.5166(3) 0.3129(3) 0.97832(14) 0.0679(8) Uani d 1 . .
H H3A 0.431839 0.345395 0.980566 0.102 Uiso calc 1 . .
H H3B 0.561231 0.334619 1.014358 0.102 Uiso calc 1 . .
H H3C 0.515542 0.225503 0.987630 0.102 Uiso calc 1 . .
C C4 0.0628(2) 0.3588(2) 0.73746(14) 0.0502(6) Uani d 1 . .
H H4A -0.021138 0.392982 0.740781 0.075 Uiso calc 1 . .
H H4B 0.120560 0.423202 0.717294 0.075 Uiso calc 1 . .
H H4C 0.084442 0.315666 0.785218 0.075 Uiso calc 1 . .
C C5 0.06979(19) 0.2730(2) 0.68965(12) 0.0395(5) Uani d 1 . .
C C6 -0.0299(2) 0.2471(2) 0.65436(13) 0.0473(6) Uani d 1 . .
H H6 -0.112202 0.277794 0.657710 0.057 Uiso calc 1 . .
C C7 0.0164(2) 0.1681(2) 0.61406(13) 0.0444(5) Uani d 1 . .
C C8 -0.0496(2) 0.1139(3) 0.56439(17) 0.0670(8) Uani d 1 . .
H H8A -0.137189 0.137596 0.567114 0.100 Uiso calc 1 . .
H H8B -0.040632 0.026449 0.578982 0.100 Uiso calc 1 . .
H H8C -0.013188 0.142877 0.515209 0.100 Uiso calc 1 . .
C C9 0.4515(3) -0.1292(2) 0.81859(16) 0.0667(8) Uani d 1 . .
H H9A 0.529813 -0.088597 0.803667 0.100 Uiso calc 1 . .
H H9B 0.467871 -0.214272 0.840157 0.100 Uiso calc 1 . .
H H9C 0.403603 -0.093153 0.853637 0.100 Uiso calc 1 . .
C C10 0.3789(2) -0.1161(2) 0.75371(13) 0.0441(5) Uani d 1 . .
C C11 0.3304(2) -0.2115(2) 0.73203(14) 0.0494(6) Uani d 1 . .
H H11 0.337355 -0.294313 0.754884 0.059 Uiso calc 1 . .
C C12 0.2705(2) -0.1603(2) 0.67069(13) 0.0432(5) Uani d 1 . .
C C13 0.2017(3) -0.2218(2) 0.62601(17) 0.0620(7) Uani d 1 . .
H H13A 0.208509 -0.308701 0.644984 0.093 Uiso calc 1 . .
H H13B 0.237628 -0.200302 0.576362 0.093 Uiso calc 1 . .
H H13C 0.114672 -0.195770 0.627929 0.093 Uiso calc 1 . .
C C14 0.5931(2) 0.3525(3) 0.53659(14) 0.0548(6) Uani d 1 . .
H H14A 0.653782 0.306889 0.567743 0.082 Uiso calc 1 . .
H H14B 0.553101 0.414548 0.558056 0.082 Uiso calc 1 . .
H H14C 0.634626 0.390003 0.489801 0.082 Uiso calc 1 . .
C C15 0.4963(2) 0.2684(2) 0.52753(12) 0.0430(5) Uani d 1 . .
C C16 0.4801(2) 0.2372(3) 0.46324(13) 0.0552(6) Uani d 1 . .
H H16 0.524464 0.266948 0.418171 0.066 Uiso calc 1 . .
C C17 0.3864(2) 0.1541(3) 0.47857(12) 0.0502(6) Uani d 1 . .
C C18 0.3358(3) 0.0878(3) 0.42916(15) 0.0789(10) Uani d 1 . .
H H18A 0.339169 0.001538 0.451014 0.118 Uiso calc 1 . .
H H18B 0.385699 0.104993 0.383157 0.118 Uiso calc 1 . .
H H18C 0.250263 0.114463 0.421627 0.118 Uiso calc 1 . .
B B1 0.2358(2) 0.0624(2) 0.59292(13) 0.0387(5) Uani d 1 . .
H H1 0.194700 0.024994 0.560488 0.046 Uiso calc 1 . .
N N17 -0.05817(17) 0.82275(17) 0.86189(12) 0.0459(5) Uani d 1 . .
C C19 0.0230(2) 0.7189(2) 0.84364(18) 0.0634(7) Uani d 1 . .
H H19A 0.058171 0.745072 0.793400 0.076 Uiso calc 1 . .
H H19B 0.092600 0.703033 0.874210 0.076 Uiso calc 1 . .
C C20 -0.0436(3) 0.6007(3) 0.8532(2) 0.0762(9) Uani d 1 . .
H H20A -0.113210 0.615106 0.823468 0.114 Uiso calc 1 . .
H H20B -0.073955 0.570685 0.903417 0.114 Uiso calc 1 . .
H H20C 0.013988 0.541409 0.838652 0.114 Uiso calc 1 . .
C C21 -0.1151(3) 0.7881(3) 0.94073(15) 0.0603(7) Uani d 1 . .
H H21A -0.166352 0.856816 0.950127 0.072 Uiso calc 1 . .
H H21B -0.170281 0.720491 0.946621 0.072 Uiso calc 1 . .
C C22 -0.0203(4) 0.7522(4) 0.9976(2) 0.1076(13) Uani d 1 . .
H H22A 0.042863 0.812729 0.987749 0.161 Uiso calc 1 . .
H H22B 0.018634 0.674436 0.995761 0.161 Uiso calc 1 . .
H H22C -0.062494 0.746732 1.045169 0.161 Uiso calc 1 . .
C C23 0.0264(2) 0.9312(3) 0.84888(19) 0.0695(8) Uani d 1 . .
H H23A 0.093986 0.908884 0.880721 0.083 Uiso calc 1 . .
H H23B 0.064055 0.948195 0.799003 0.083 Uiso calc 1 . .
C C24 -0.0391(3) 1.0463(3) 0.8616(2) 0.0892(11) Uani d 1 . .
H H24A -0.109205 1.066948 0.832393 0.134 Uiso calc 1 . .
H H24B 0.018762 1.111840 0.848318 0.134 Uiso calc 1 . .
H H24C -0.068571 1.033470 0.912190 0.134 Uiso calc 1 . .
C C25 -0.1686(2) 0.8524(3) 0.81586(16) 0.0618(7) Uani d 1 . .
H H25A -0.219688 0.917170 0.830344 0.074 Uiso calc 1 . .
H H25B -0.219841 0.780891 0.826174 0.074 Uiso calc 1 . .
C C26 -0.1337(4) 0.8915(3) 0.73461(19) 0.1038(13) Uani d 1 . .
H H26A -0.208837 0.907254 0.709485 0.156 Uiso calc 1 . .
H H26B -0.083986 0.827723 0.719386 0.156 Uiso calc 1 . .
H H26C -0.086142 0.964464 0.723342 0.156 Uiso calc 1 . .

loop_
_atom_site_aniso_label
_atom_site_aniso_U_11
_atom_site_aniso_U_22
_atom_site_aniso_U_33
_atom_site_aniso_U_12
_atom_site_aniso_U_13
_atom_site_aniso_U_23
Mo1 0.02915(9) 0.03079(9) 0.02823(9) 0.00145(6) -0.00491(6) -0.01069(7)
Fe1 0.03339(15) 0.03888(16) 0.03479(16) 0.00628(12) -0.00428(12) -0.01577(13)
Fe2 0.03843(16) 0.03578(16) 0.03790(17) 0.00523(12) -0.01024(13) -0.01174(13)
Fe3 0.03283(15) 0.03801(16) 0.03821(17) -0.00029(12) -0.00218(12) -0.01491(13)
S1 0.0392(3) 0.0329(3) 0.0357(3) 0.0027(2) -0.0061(2) -0.0085(2)
S2 0.0382(3) 0.0434(3) 0.0311(3) -0.0030(2) -0.0026(2) -0.0077(2)
S3 0.0333(3) 0.0422(3) 0.0451(3) 0.0073(2) -0.0064(2) -0.0211(2)
Si1 0.0429(3) 0.0444(3) 0.0423(3) 0.0074(3) -0.0129(3) -0.0228(3)
N1 0.0354(9) 0.0407(10) 0.0389(10) 0.0042(7) -0.0080(7) -0.0199(8)
N2 0.0562(12) 0.0772(15) 0.0643(14) 0.0234(11) -0.0097(11) -0.0443(13)
N3 0.0475(11) 0.0576(13) 0.0591(13) 0.0150(9) -0.0091(10) -0.0297(11)
N4 0.096(2) 0.120(2) 0.0768(18) 0.0343(18) -0.0206(15) -0.0637(18)
N5 0.0733(15) 0.0528(13) 0.0634(15) 0.0100(11) -0.0338(12) -0.0089(11)
N6 0.0509(12) 0.0603(13) 0.0405(11) 0.0139(10) -0.0056(9) -0.0021(10)
N7 0.0888(19) 0.114(2) 0.0518(15) 0.0193(17) -0.0253(14) -0.0073(15)
N8 0.0541(12) 0.0585(14) 0.0704(15) -0.0208(11) 0.0061(11) -0.0223(12)
N9 0.098(2) 0.0624(16) 0.0773(18) -0.0253(15) -0.0151(15) -0.0145(14)
N10 0.239(5) 0.104(3) 0.165(4) -0.085(3) -0.032(4) -0.039(3)
N11 0.0312(8) 0.0413(10) 0.0346(9) 0.0004(7) -0.0053(7) -0.0139(8)
N12 0.0334(9) 0.0415(10) 0.0381(10) -0.0005(7) -0.0106(7) -0.0144(8)
N13 0.0447(10) 0.0340(9) 0.0401(10) 0.0009(8) -0.0124(8) -0.0118(8)
N14 0.0390(9) 0.0377(10) 0.0410(10) -0.0006(7) -0.0081(8) -0.0174(8)
N15 0.0383(9) 0.0442(10) 0.0300(9) -0.0022(8) -0.0035(7) -0.0138(8)
N16 0.0418(10) 0.0484(11) 0.0327(9) -0.0032(8) -0.0058(7) -0.0189(8)
C1 0.0721(18) 0.0512(15) 0.0770(19) 0.0073(13) -0.0146(15) -0.0358(14)
C2 0.0464(14) 0.0615(17) 0.080(2) 0.0057(12) -0.0200(13) -0.0239(15)
C3 0.0783(19) 0.086(2) 0.0428(15) 0.0183(16) -0.0071(13) -0.0261(14)
C4 0.0371(12) 0.0598(15) 0.0596(15) 0.0097(11) -0.0028(11) -0.0287(13)
C5 0.0325(10) 0.0442(12) 0.0419(12) 0.0022(9) -0.0034(9) -0.0117(10)
C6 0.0305(11) 0.0581(15) 0.0547(14) 0.0047(10) -0.0090(10) -0.0159(12)
C7 0.0356(11) 0.0502(13) 0.0494(13) -0.0029(10) -0.0129(10) -0.0121(11)
C8 0.0521(15) 0.081(2) 0.081(2) -0.0002(14) -0.0302(14) -0.0354(17)
C9 0.099(2) 0.0361(13) 0.0663(18) 0.0066(13) -0.0411(16) -0.0041(12)
C10 0.0522(13) 0.0347(11) 0.0473(13) 0.0011(10) -0.0111(10) -0.0114(10)
C11 0.0583(14) 0.0310(11) 0.0597(15) 0.0003(10) -0.0100(12) -0.0111(11)
C12 0.0421(12) 0.0377(12) 0.0549(14) -0.0028(9) -0.0024(10) -0.0216(11)
C13 0.0659(17) 0.0518(15) 0.081(2) -0.0043(13) -0.0172(15) -0.0343(14)
C14 0.0540(14) 0.0683(17) 0.0406(13) -0.0176(13) 0.0077(11) -0.0123(12)
C15 0.0405(12) 0.0547(14) 0.0344(12) -0.0026(10) -0.0004(9) -0.0133(10)
C16 0.0565(15) 0.0805(19) 0.0298(12) -0.0107(13) 0.0057(10) -0.0177(12)
C17 0.0519(14) 0.0704(17) 0.0334(12) -0.0046(12) -0.0034(10) -0.0220(12)
C18 0.094(2) 0.112(3) 0.0445(16) -0.026(2) -0.0062(15) -0.0395(17)
B1 0.0408(13) 0.0443(14) 0.0372(13) -0.0007(10) -0.0088(10) -0.0197(11)
N17 0.0336(9) 0.0420(10) 0.0625(13) 0.0003(8) -0.0035(9) -0.0145(9)
C19 0.0444(14) 0.0592(17) 0.092(2) 0.0125(12) -0.0051(14) -0.0315(15)
C20 0.0679(18) 0.0555(17) 0.117(3) 0.0133(14) -0.0203(18) -0.0416(18)
C21 0.0664(17) 0.0541(16) 0.0604(17) -0.0067(13) 0.0031(13) -0.0165(13)
C22 0.145(4) 0.109(3) 0.078(2) 0.006(3) -0.047(2) -0.028(2)
C23 0.0474(15) 0.0598(17) 0.104(2) -0.0187(13) 0.0132(15) -0.0286(17)
C24 0.077(2) 0.0534(18) 0.138(3) -0.0241(16) 0.021(2) -0.033(2)
C25 0.0562(15) 0.0550(16) 0.0770(19) 0.0117(12) -0.0220(14) -0.0183(14)
C26 0.155(4) 0.082(3) 0.074(2) 0.013(2) -0.034(2) -0.013(2)

loop_
_atom_type_symbol
_atom_type_description
_atom_type_scat_dispersion_real
_atom_type_scat_dispersion_imag
_atom_type_scat_source
C C 0.0033 0.0016 'International Tables Vol C Tables 4.2.6.8 and 6.1.1.4'
H H 0.0000 0.0000 'International Tables Vol C Tables 4.2.6.8 and 6.1.1.4'
B B 0.0013 0.0007 'International Tables Vol C Tables 4.2.6.8 and 6.1.1.4'
Fe Fe 0.3463 0.8444 'International Tables Vol C Tables 4.2.6.8 and 6.1.1.4'
Mo Mo -1.6832 0.6857 'International Tables Vol C Tables 4.2.6.8 and 6.1.1.4'
N N 0.0061 0.0033 'International Tables Vol C Tables 4.2.6.8 and 6.1.1.4'
S S 0.1246 0.1234 'International Tables Vol C Tables 4.2.6.8 and 6.1.1.4'
Si Si 0.0817 0.0704 'International Tables Vol C Tables 4.2.6.8 and 6.1.1.4'

loop_
_geom_angle_atom_site_label_1
_geom_angle_atom_site_label_2
_geom_angle_atom_site_label_3
_geom_angle_site_symmetry_1
_geom_angle_site_symmetry_3
_geom_angle
_geom_angle_publ_flag
Fe1 Mo1 Fe2 . . 56.45(3) ?
Fe1 Mo1 Fe3 . . 55.98(2) ?
Fe3 Mo1 Fe2 . . 56.06(2) ?
S1 Mo1 Fe1 . . 51.91(3) ?
S1 Mo1 Fe2 . . 96.584(17) ?
S1 Mo1 Fe3 . . 51.73(3) ?
S1 Mo1 S3 . . 101.05(2) ?
S2 Mo1 Fe1 . . 51.63(3) ?
S2 Mo1 Fe2 . . 51.81(4) ?
S2 Mo1 Fe3 . . 95.96(3) ?
S2 Mo1 S1 . . 101.54(2) ?
S2 Mo1 S3 . . 101.72(3) ?
S3 Mo1 Fe1 . . 96.298(18) ?
S3 Mo1 Fe2 . . 51.77(2) ?
S3 Mo1 Fe3 . . 51.56(3) ?
N11 Mo1 Fe1 . . 98.22(4) ?
N11 Mo1 Fe2 . . 139.46(4) ?
N11 Mo1 Fe3 . . 139.11(5) ?
N11 Mo1 S1 . . 87.57(5) ?
N11 Mo1 S2 . . 87.78(5) ?
N11 Mo1 S3 . . 165.47(5) ?
N11 Mo1 N13 . . 81.98(6) ?
N13 Mo1 Fe1 . . 136.92(5) ?
N13 Mo1 Fe2 . . 96.16(4) ?
N13 Mo1 Fe3 . . 138.87(5) ?
N13 Mo1 S1 . . 167.20(4) ?
N13 Mo1 S2 . . 85.49(5) ?
N13 Mo1 S3 . . 87.79(5) ?
N15 Mo1 Fe1 . . 140.00(5) ?
N15 Mo1 Fe2 . . 138.97(5) ?
N15 Mo1 Fe3 . . 99.00(5) ?
N15 Mo1 S1 . . 88.24(5) ?
N15 Mo1 S2 . . 165.03(5) ?
N15 Mo1 S3 . . 87.27(5) ?
N15 Mo1 N11 . . 81.28(6) ?
N15 Mo1 N13 . . 82.90(6) ?
Fe2 Fe1 Mo1 . . 62.29(3) ?
Fe3 Fe1 Mo1 . . 62.35(2) ?
Fe3 Fe1 Fe2 . . 60.10(3) ?
S1 Fe1 Mo1 . . 54.78(4) ?
S1 Fe1 Fe2 . . 103.55(2) ?
S1 Fe1 Fe3 . . 55.12(2) ?
S2 Fe1 Mo1 . . 54.81(3) ?
S2 Fe1 Fe2 . . 55.06(4) ?
S2 Fe1 Fe3 . . 103.60(2) ?
S2 Fe1 S1 . . 107.36(2) ?
N1 Fe1 Mo1 . . 95.61(5) ?
N1 Fe1 Fe2 . . 46.51(6) ?
N1 Fe1 Fe3 . . 47.58(6) ?
N1 Fe1 S1 . . 101.71(6) ?
N1 Fe1 S2 . . 100.35(6) ?
N2 Fe1 Mo1 . . 151.18(7) ?
N2 Fe1 Fe2 . . 140.51(8) ?
N2 Fe1 Fe3 . . 138.19(8) ?
N2 Fe1 S1 . . 114.78(8) ?
N2 Fe1 S2 . . 117.42(9) ?
N2 Fe1 N1 . . 113.18(9) ?
Fe1 Fe2 Mo1 . . 61.262(19) ?
Fe3 Fe2 Mo1 . . 61.79(3) ?
Fe3 Fe2 Fe1 . . 59.49(3) ?
S2 Fe2 Mo1 . . 54.20(2) ?
S2 Fe2 Fe1 . . 54.26(3) ?
S2 Fe2 Fe3 . . 102.45(2) ?
S2 Fe2 S3 . . 106.67(3) ?
S3 Fe2 Mo1 . . 54.50(4) ?
S3 Fe2 Fe1 . . 102.32(3) ?
S3 Fe2 Fe3 . . 54.65(3) ?
N1 Fe2 Mo1 . . 95.26(5) ?
N1 Fe2 Fe1 . . 47.19(6) ?
N1 Fe2 Fe3 . . 47.30(6) ?
N1 Fe2 S2 . . 100.22(5) ?
N1 Fe2 S3 . . 100.87(6) ?
N1 Fe2 N5 . . 114.41(9) ?
N5 Fe2 Mo1 . . 150.13(7) ?
N5 Fe2 Fe1 . . 143.49(8) ?
N5 Fe2 Fe3 . . 137.79(8) ?
N5 Fe2 S2 . . 119.35(8) ?
N5 Fe2 S3 . . 113.06(8) ?
Fe1 Fe3 Mo1 . . 61.67(3) ?
Fe1 Fe3 Fe2 . . 60.41(2) ?
Fe2 Fe3 Mo1 . . 62.14(3) ?
S1 Fe3 Mo1 . . 54.47(4) ?
S1 Fe3 Fe1 . . 55.01(4) ?
S1 Fe3 Fe2 . . 103.72(3) ?
S3 Fe3 Mo1 . . 54.75(3) ?
S3 Fe3 Fe1 . . 103.47(2) ?
S3 Fe3 Fe2 . . 55.14(4) ?
S3 Fe3 S1 . . 106.74(2) ?
N1 Fe3 Mo1 . . 95.10(6) ?
N1 Fe3 Fe1 . . 47.65(5) ?
N1 Fe3 Fe2 . . 46.68(6) ?
N1 Fe3 S1 . . 101.67(6) ?
N1 Fe3 S3 . . 100.75(6) ?
N8 Fe3 Mo1 . . 151.35(8) ?
N8 Fe3 Fe1 . . 139.18(7) ?
N8 Fe3 Fe2 . . 139.85(8) ?
N8 Fe3 S1 . . 115.52(8) ?
N8 Fe3 S3 . . 116.62(8) ?
N8 Fe3 N1 . . 113.54(9) ?
Fe1 S1 Mo1 . . 73.32(2) ?
Fe1 S1 Fe3 . . 69.87(3) ?
Fe3 S1 Mo1 . . 73.81(2) ?
Fe1 S2 Mo1 . . 73.56(2) ?
Fe1 S2 Fe2 . . 70.68(2) ?
Fe2 S2 Mo1 . . 73.98(3) ?
Fe2 S3 Mo1 . . 73.73(3) ?
Fe3 S3 Mo1 . . 73.690(18) ?
Fe3 S3 Fe2 . . 70.21(2) ?
N1 Si1 C1 . . 108.62(11) ?
N1 Si1 C2 . . 108.68(11) ?
N1 Si1 C3 . . 109.06(13) ?
C1 Si1 C2 . . 109.26(13) ?
C1 Si1 C3 . . 109.89(14) ?
C2 Si1 C3 . . 111.28(14) ?
Fe1 N1 Fe2 . . 86.29(7) y
Fe1 N1 Fe3 . . 84.78(7) y
Fe2 N1 Fe3 . . 86.02(7) y
Si1 N1 Fe1 . . 128.04(9) ?
Si1 N1 Fe2 . . 125.15(10) ?
Si1 N1 Fe3 . . 131.52(11) ?
N3 N2 Fe1 . . 141.17(19) ?
N4 N3 N2 . . 176.0(3) ?
N6 N5 Fe2 . . 142.0(2) ?
N7 N6 N5 . . 176.8(3) ?
N9 N8 Fe3 . . 138.5(2) ?
N10 N9 N8 . . 175.9(5) ?
N12 N11 Mo1 . . 119.02(12) ?
C5 N11 Mo1 . . 134.92(14) ?
C5 N11 N12 . . 106.07(16) ?
N11 N12 B1 . . 121.02(16) ?
C7 N12 N11 . . 109.76(17) ?
C7 N12 B1 . . 129.20(18) ?
N14 N13 Mo1 . . 119.09(12) ?
C10 N13 Mo1 . . 135.19(14) ?
C10 N13 N14 . . 105.60(17) ?
N13 N14 B1 . . 120.39(17) ?
C12 N14 N13 . . 110.38(17) ?
C12 N14 B1 . . 129.22(18) ?
N16 N15 Mo1 . . 118.99(13) ?
C15 N15 Mo1 . . 134.89(14) ?
C15 N15 N16 . . 106.07(17) ?
N15 N16 B1 . . 121.19(17) ?
C17 N16 N15 . . 109.92(18) ?
C17 N16 B1 . . 128.75(18) ?
Si1 C1 H1A . . 109.5 ?
Si1 C1 H1B . . 109.5 ?
Si1 C1 H1C . . 109.5 ?
H1A C1 H1B . . 109.5 ?
H1A C1 H1C . . 109.5 ?
H1B C1 H1C . . 109.5 ?
Si1 C2 H2A . . 109.5 ?
Si1 C2 H2B . . 109.5 ?
Si1 C2 H2C . . 109.5 ?
H2A C2 H2B . . 109.5 ?
H2A C2 H2C . . 109.5 ?
H2B C2 H2C . . 109.5 ?
Si1 C3 H3A . . 109.5 ?
Si1 C3 H3B . . 109.5 ?
Si1 C3 H3C . . 109.5 ?
H3A C3 H3B . . 109.5 ?
H3A C3 H3C . . 109.5 ?
H3B C3 H3C . . 109.5 ?
H4A C4 H4B . . 109.5 ?
H4A C4 H4C . . 109.5 ?
H4B C4 H4C . . 109.5 ?
C5 C4 H4A . . 109.5 ?
C5 C4 H4B . . 109.5 ?
C5 C4 H4C . . 109.5 ?
N11 C5 C4 . . 125.30(19) ?
N11 C5 C6 . . 109.4(2) ?
C6 C5 C4 . . 125.25(19) ?
C5 C6 H6 . . 126.6 ?
C7 C6 C5 . . 106.85(19) ?
C7 C6 H6 . . 126.6 ?
N12 C7 C6 . . 107.88(19) ?
N12 C7 C8 . . 123.1(2) ?
C6 C7 C8 . . 129.0(2) ?
C7 C8 H8A . . 109.5 ?
C7 C8 H8B . . 109.5 ?
C7 C8 H8C . . 109.5 ?
H8A C8 H8B . . 109.5 ?
H8A C8 H8C . . 109.5 ?
H8B C8 H8C . . 109.5 ?
H9A C9 H9B . . 109.5 ?
H9A C9 H9C . . 109.5 ?
H9B C9 H9C . . 109.5 ?
C10 C9 H9A . . 109.5 ?
C10 C9 H9B . . 109.5 ?
C10 C9 H9C . . 109.5 ?
N13 C10 C9 . . 124.7(2) ?
N13 C10 C11 . . 109.7(2) ?
C11 C10 C9 . . 125.6(2) ?
C10 C11 H11 . . 126.6 ?
C12 C11 C10 . . 106.9(2) ?
C12 C11 H11 . . 126.6 ?
N14 C12 C11 . . 107.39(19) ?
N14 C12 C13 . . 123.8(2) ?
C11 C12 C13 . . 128.8(2) ?
C12 C13 H13A . . 109.5 ?
C12 C13 H13B . . 109.5 ?
C12 C13 H13C . . 109.5 ?
H13A C13 H13B . . 109.5 ?
H13A C13 H13C . . 109.5 ?
H13B C13 H13C . . 109.5 ?
H14A C14 H14B . . 109.5 ?
H14A C14 H14C . . 109.5 ?
H14B C14 H14C . . 109.5 ?
C15 C14 H14A . . 109.5 ?
C15 C14 H14B . . 109.5 ?
C15 C14 H14C . . 109.5 ?
N15 C15 C14 . . 125.3(2) ?
N15 C15 C16 . . 109.4(2) ?
C16 C15 C14 . . 125.2(2) ?
C15 C16 H16 . . 126.5 ?
C17 C16 C15 . . 107.1(2) ?
C17 C16 H16 . . 126.5 ?
N16 C17 C16 . . 107.5(2) ?
N16 C17 C18 . . 123.6(2) ?
C16 C17 C18 . . 128.8(2) ?
C17 C18 H18A . . 109.5 ?
C17 C18 H18B . . 109.5 ?
C17 C18 H18C . . 109.5 ?
H18A C18 H18B . . 109.5 ?
H18A C18 H18C . . 109.5 ?
H18B C18 H18C . . 109.5 ?
N12 B1 H1 . . 109.3 ?
N14 B1 N12 . . 108.87(18) ?
N14 B1 N16 . . 110.20(18) ?
N14 B1 H1 . . 109.3 ?
N16 B1 N12 . . 109.76(18) ?
N16 B1 H1 . . 109.3 ?
C19 N17 C21 . . 111.1(2) ?
C19 N17 C23 . . 106.64(19) ?
C23 N17 C21 . . 110.8(2) ?
C25 N17 C19 . . 111.1(2) ?
C25 N17 C21 . . 105.62(19) ?
C25 N17 C23 . . 111.6(2) ?
N17 C19 H19A . . 108.5 ?
N17 C19 H19B . . 108.5 ?
H19A C19 H19B . . 107.5 ?
C20 C19 N17 . . 115.3(2) ?
C20 C19 H19A . . 108.5 ?
C20 C19 H19B . . 108.5 ?
C19 C20 H20A . . 109.5 ?
C19 C20 H20B . . 109.5 ?
C19 C20 H20C . . 109.5 ?
H20A C20 H20B . . 109.5 ?
H20A C20 H20C . . 109.5 ?
H20B C20 H20C . . 109.5 ?
N17 C21 H21A . . 108.5 ?
N17 C21 H21B . . 108.5 ?
H21A C21 H21B . . 107.5 ?
C22 C21 N17 . . 115.0(3) ?
C22 C21 H21A . . 108.5 ?
C22 C21 H21B . . 108.5 ?
C21 C22 H22A . . 109.5 ?
C21 C22 H22B . . 109.5 ?
C21 C22 H22C . . 109.5 ?
H22A C22 H22B . . 109.5 ?
H22A C22 H22C . . 109.5 ?
H22B C22 H22C . . 109.5 ?
N17 C23 H23A . . 108.6 ?
N17 C23 H23B . . 108.6 ?
H23A C23 H23B . . 107.6 ?
C24 C23 N17 . . 114.7(2) ?
C24 C23 H23A . . 108.6 ?
C24 C23 H23B . . 108.6 ?
C23 C24 H24A . . 109.5 ?
C23 C24 H24B . . 109.5 ?
C23 C24 H24C . . 109.5 ?
H24A C24 H24B . . 109.5 ?
H24A C24 H24C . . 109.5 ?
H24B C24 H24C . . 109.5 ?
N17 C25 H25A . . 108.6 ?
N17 C25 H25B . . 108.6 ?
N17 C25 C26 . . 114.8(3) ?
H25A C25 H25B . . 107.5 ?
C26 C25 H25A . . 108.6 ?
C26 C25 H25B . . 108.6 ?
C25 C26 H26A . . 109.5 ?
C25 C26 H26B . . 109.5 ?
C25 C26 H26C . . 109.5 ?
H26A C26 H26B . . 109.5 ?
H26A C26 H26C . . 109.5 ?
H26B C26 H26C . . 109.5 ?

loop_
_geom_bond_atom_site_label_1
_geom_bond_atom_site_label_2
_geom_bond_distance
_geom_bond_publ_flag
Mo1 Fe1 2.7743(12) y
Mo1 Fe2 2.8012(13) y
Mo1 Fe3 2.7920(11) y
Mo1 S1 2.3660(15) y
Mo1 S2 2.3638(13) y
Mo1 S3 2.3758(14) y
Fe1 Fe2 2.6368(12) y
Fe1 Fe3 2.6123(12) y
Fe1 S1 2.2794(14) y
Fe1 S2 2.2678(14) y
Fe1 N1 1.9386(19) y
Fe1 N2 1.937(2) y
Fe2 Fe3 2.6286(11) y
Fe2 S2 2.2906(14) y
Fe2 S3 2.2923(13) y
Fe2 N1 1.917(2) y
Fe2 N5 1.932(2) y
Fe3 S1 2.2824(12) y
Fe3 S3 2.2784(14) y
Fe3 N1 1.936(2) y
Fe3 N8 1.922(2) y
Si1 N1 1.7530(19) y

loop_
_geom_torsion_atom_site_label_1
_geom_torsion_atom_site_label_2
_geom_torsion_atom_site_label_3
_geom_torsion_atom_site_label_4
_geom_torsion_site_symmetry_1
_geom_torsion_site_symmetry_2
_geom_torsion_site_symmetry_3
_geom_torsion_site_symmetry_4
_geom_torsion
_geom_torsion_publ_flag
Mo1 N11 N12 C7 . . . . 179.77(14) ?
Mo1 N11 N12 B1 . . . . 1.1(2) ?
Mo1 N11 C5 C4 . . . . 1.8(4) ?
Mo1 N11 C5 C6 . . . . -179.82(16) ?
Mo1 N13 N14 C12 . . . . -176.06(14) ?
Mo1 N13 N14 B1 . . . . 4.2(2) ?
Mo1 N13 C10 C9 . . . . -4.3(4) ?
Mo1 N13 C10 C11 . . . . 175.44(16) ?
Mo1 N15 N16 C17 . . . . -177.10(15) ?
Mo1 N15 N16 B1 . . . . 6.9(2) ?
Mo1 N15 C15 C14 . . . . -0.3(4) ?
Mo1 N15 C15 C16 . . . . 177.25(17) ?
N11 N12 C7 C6 . . . . 0.4(3) ?
N11 N12 C7 C8 . . . . 178.9(2) ?
N11 N12 B1 N14 . . . . 60.7(3) ?
N11 N12 B1 N16 . . . . -60.0(2) ?
N11 C5 C6 C7 . . . . -0.7(3) ?
N12 N11 C5 C4 . . . . -177.5(2) ?
N12 N11 C5 C6 . . . . 0.9(2) ?
N13 N14 C12 C11 . . . . -0.6(3) ?
N13 N14 C12 C13 . . . . 179.1(2) ?
N13 N14 B1 N12 . . . . -63.6(2) ?
N13 N14 B1 N16 . . . . 56.8(2) ?
N13 C10 C11 C12 . . . . 0.1(3) ?
N14 N13 C10 C9 . . . . 179.9(2) ?
N14 N13 C10 C11 . . . . -0.4(3) ?
N15 N16 C17 C16 . . . . -1.2(3) ?
N15 N16 C17 C18 . . . . 177.3(3) ?
N15 N16 B1 N12 . . . . 55.3(2) ?
N15 N16 B1 N14 . . . . -64.6(2) ?
N15 C15 C16 C17 . . . . -0.4(3) ?
N16 N15 C15 C14 . . . . -177.8(2) ?
N16 N15 C15 C16 . . . . -0.3(3) ?
C1 Si1 N1 Fe1 . . . . -59.18(17) ?
C1 Si1 N1 Fe2 . . . . -175.96(13) ?
C1 Si1 N1 Fe3 . . . . 63.38(16) ?
C2 Si1 N1 Fe1 . . . . -177.95(14) ?
C2 Si1 N1 Fe2 . . . . 65.27(16) ?
C2 Si1 N1 Fe3 . . . . -55.39(17) ?
C3 Si1 N1 Fe1 . . . . 60.57(17) ?
C3 Si1 N1 Fe2 . . . . -56.21(15) ?
C3 Si1 N1 Fe3 . . . . -176.87(13) ?
C4 C5 C6 C7 . . . . 177.8(2) ?
C5 N11 N12 C7 . . . . -0.8(2) ?
C5 N11 N12 B1 . . . . -179.43(19) ?
C5 C6 C7 N12 . . . . 0.1(3) ?
C5 C6 C7 C8 . . . . -178.2(3) ?
C7 N12 B1 N14 . . . . -117.7(2) ?
C7 N12 B1 N16 . . . . 121.7(2) ?
C9 C10 C11 C12 . . . . 179.8(3) ?
C10 N13 N14 C12 . . . . 0.6(2) ?
C10 N13 N14 B1 . . . . -179.13(19) ?
C10 C11 C12 N14 . . . . 0.3(3) ?
C10 C11 C12 C13 . . . . -179.4(2) ?
C12 N14 B1 N12 . . . . 116.7(2) ?
C12 N14 B1 N16 . . . . -122.8(2) ?
C14 C15 C16 C17 . . . . 177.1(2) ?
C15 N15 N16 C17 . . . . 0.9(2) ?
C15 N15 N16 B1 . . . . -175.06(19) ?
C15 C16 C17 N16 . . . . 0.9(3) ?
C15 C16 C17 C18 . . . . -177.4(3) ?
C17 N16 B1 N12 . . . . -119.9(2) ?
C17 N16 B1 N14 . . . . 120.2(2) ?
B1 N12 C7 C6 . . . . 178.9(2) ?
B1 N12 C7 C8 . . . . -2.6(4) ?
B1 N14 C12 C11 . . . . 179.1(2) ?
B1 N14 C12 C13 . . . . -1.2(4) ?
B1 N16 C17 C16 . . . . 174.4(2) ?
B1 N16 C17 C18 . . . . -7.1(4) ?
C19 N17 C21 C22 . . . . 58.4(3) ?
C19 N17 C23 C24 . . . . 177.9(3) ?
C19 N17 C25 C26 . . . . -60.3(3) ?
C21 N17 C19 C20 . . . . 59.0(3) ?
C21 N17 C23 C24 . . . . -61.0(3) ?
C21 N17 C25 C26 . . . . 179.1(2) ?
C23 N17 C19 C20 . . . . 179.9(3) ?
C23 N17 C21 C22 . . . . -60.0(3) ?
C23 N17 C25 C26 . . . . 58.6(3) ?
C25 N17 C19 C20 . . . . -58.3(3) ?
C25 N17 C21 C22 . . . . 179.0(3) ?
C25 N17 C23 C24 . . . . 56.3(4) ?

loop_
_platon_squeeze_void_nr
_platon_squeeze_void_average_x
_platon_squeeze_void_average_y
_platon_squeeze_void_average_z
_platon_squeeze_void_volume
_platon_squeeze_void_count_electrons
_platon_squeeze_void_content
1 0.000 0.500 0.500 146 40 ' '
